data_2006159
loop_
_publ_author_name
'Boldyreva, Elena V.'
'Kivikoski, Jussi'
'Howard, J. A. K.'

_publ_section_title
;
 Pentaamminenitrocobalt(III) Chloride Nitrate at 290K and 150K
;
_journal_issue 5
_journal_name_full 'Acta Crystallographica Section C'
_journal_page_first 526
_journal_page_last 528
_journal_paper_doi 10.1107/S0108270196014217
_journal_volume 53
_journal_year 1997
_chemical_formula_iupac '[Co (N H3)5 N O2] (N O3) Cl'
_chemical_formula_moiety 'H15 O5 N7 Cl Co'
_chemical_formula_sum 'Cl Co H15 N7 O5'
_chemical_formula_weight 287.57
_chemical_name_systematic
;
nitro-pentaammine-Co(III)-chloride-nitrate
;
_space_group_IT_number 62
_symmetry_cell_setting orthorhombic
_symmetry_space_group_name_Hall '-P 2c 2n'
_symmetry_space_group_name_H-M 'P n a m'
_cell_angle_alpha 90.00
_cell_angle_beta 90.00
_cell_angle_gamma 90.00
_cell_formula_units_Z 4
_cell_length_a 14.726(5)
_cell_length_b 9.646(7)
_cell_length_c 7.219(3)
_cell_measurement_reflns_used 25
_cell_measurement_temperature 150
_cell_measurement_theta_max 23.945
_cell_measurement_theta_min 20.42
_cell_volume 1025.4(9)
_computing_cell_refinement 'MSC/AFC Diffractometer Control Software'
_computing_data_collection
;MSC/AFC Diffractometer Control Software (Molecular Structure Corporation,
 1988)
;
_computing_data_reduction 'TEXSAN (Molecular Structure Corporation, 1989)'
_computing_molecular_graphics 'SHELXTL-Plus (Sheldrick, 1989)'
_computing_publication_material SHELXL93
_computing_structure_refinement 'SHELXL93 (Sheldrick, 1993)'
_computing_structure_solution 'SHELXS86 (Sheldrick, 1990)'
_diffrn_ambient_temperature 150
_diffrn_measurement_device
;
'Rigaku AFC6S 4-circle diffractometer'
;
_diffrn_measurement_method '\w/2\q scans'
_diffrn_radiation_monochromator graphite
_diffrn_radiation_source 'fine-focus sealed tube'
_diffrn_radiation_type 'Mo K\a'
_diffrn_radiation_wavelength 0.71073
_diffrn_reflns_av_R_equivalents 0.02
_diffrn_reflns_av_sigmaI/netI 0.0297
_diffrn_reflns_limit_h_max 19
_diffrn_reflns_limit_h_min 0
_diffrn_reflns_limit_k_max 13
_diffrn_reflns_limit_k_min 0
_diffrn_reflns_limit_l_max 10
_diffrn_reflns_limit_l_min -10
_diffrn_reflns_number 2723
_diffrn_reflns_theta_max 27.99
_diffrn_reflns_theta_min 3.48
_diffrn_standards_decay_% 0.0
_diffrn_standards_interval_count 150
_diffrn_standards_number 3
_exptl_absorpt_coefficient_mu 1.95
_exptl_absorpt_correction_T_max 0.677
_exptl_absorpt_correction_T_min 0.544
_exptl_absorpt_correction_type
;
 'empirical, 36 psi scans of 6 reflections (North, Phillips & Mathews, 1968)'
;
_exptl_crystal_colour ruby
_exptl_crystal_density_diffrn 1.863
_exptl_crystal_description 'elongated prism'
_exptl_crystal_F_000 592
_exptl_crystal_size_max 0.5
_exptl_crystal_size_mid 0.3
_exptl_crystal_size_min 0.2
_refine_diff_density_max 0.425
_refine_diff_density_min -0.350
_refine_ls_extinction_coef 0.0060(7)
_refine_ls_extinction_method SHELXL
_refine_ls_goodness_of_fit_all 1.042
_refine_ls_goodness_of_fit_obs 1.089
_refine_ls_hydrogen_treatment refall
_refine_ls_matrix_type full
_refine_ls_number_parameters 83
_refine_ls_number_reflns 1333
_refine_ls_number_restraints 0
_refine_ls_restrained_S_all 1.062
_refine_ls_restrained_S_obs 1.089
_refine_ls_R_factor_all 0.0374
_refine_ls_R_factor_obs .0233
_refine_ls_shift/esd_max 0.007
_refine_ls_shift/esd_mean 0.000
_refine_ls_structure_factor_coef Fsqd
_refine_ls_weighting_details 'w = 1/[\s^2^(Fo^2^)+(0.0260P)^2^+0.5638P] where P=(Fo^2^+2Fc^2^)/3'
_refine_ls_weighting_scheme calc
_refine_ls_wR_factor_all 0.0619
_refine_ls_wR_factor_obs .0570
_reflns_number_observed 1091
_reflns_number_total 1335
_reflns_observed_criterion >2.0\s(I)
_cod_data_source_file sk1070.cif
_cod_data_source_block at_150K
_cod_depositor_comments
;
The following automatic conversions were performed:

'_refine_ls_weighting_scheme' value 'calc w =
1/[\s^2^(Fo^2^)+(0.0260P)^2^+0.5638P] where P=(Fo^2^+2Fc^2^)/3' was
changed to 'calc'. New tag '_refine_ls_weighting_details' was
created. The value of the new tag was set to 'w =
1/[\s^2^(Fo^2^)+(0.0260P)^2^+0.5638P] where P=(Fo^2^+2Fc^2^)/3'.

Automatic conversion script
Id: cif_fix_values 3143 2015-03-26 13:38:13Z robertas 
;
_cod_original_cell_volume 1025.4(8)
_cod_original_formula_sum 'H15 O5 N7 Cl Co'
_cod_database_code 2006159

loop_
_symmetry_equiv_pos_as_xyz
'x, y, z'
'-x+1/2, y+1/2, -z'
'-x, -y, z+1/2'
'x+1/2, -y+1/2, -z+1/2'
'-x, -y, -z'
'x-1/2, -y-1/2, z'
'x, y, -z-1/2'
'-x-1/2, y-1/2, z-1/2'

loop_
_atom_site_aniso_label
_atom_site_aniso_U_11
_atom_site_aniso_U_22
_atom_site_aniso_U_33
_atom_site_aniso_U_12
_atom_site_aniso_U_13
_atom_site_aniso_U_23
Co1 .0111(2) .0132(2) .0155(2) -.00014(11) .000 .000
Cl1 .0161(3) .0195(3) .0230(3) .0017(2) .000 .000
N1 .0154(10) .0163(10) .0234(11) .0004(8) .000 .000
N4 .0120(10) .0248(11) .0121(10) -.0003(8) .000 .000
N2 .0174(7) .0199(7) .0205(8) -.0021(5) -.0005(6) .0003(6)
O1 .0208(10) .0223(10) .0395(12) .0039(8) .000 .000
N3 .0171(7) .0198(7) .0240(8) -.0007(6) .0035(6) .0005(7)
O2 .0258(10) .0208(10) .0386(12) -.0058(8) .000 .000
N5 .0121(10) .0219(11) .0237(11) .0028(8) .000 .000
O4 .0441(13) .0218(10) .0435(13) .0080(9) .000 .000
O3 .0254(7) .0330(7) .0245(7) -.0032(6) -.0004(6) -.0062(6)

loop_
_atom_site_label
_atom_site_fract_x
_atom_site_fract_y
_atom_site_fract_z
_atom_site_U_iso_or_equiv
_atom_site_thermal_displace_type
_atom_site_calc_flag
_atom_site_refinement_flags
_atom_site_occupancy
_atom_site_disorder_group
_atom_site_type_symbol
Co1 .13352(2) .20341(3) -.2500 .01327(11) Uani d S 1 . Co
Cl1 .15142(4) -.02121(6) .2500 .0195(2) Uani d S 1 . Cl
N1 .12440(14) .4092(2) -.2500 .0184(4) Uani d S 1 . N
H1A .1039(19) .4396(8) -.366(3) .028 Uiso calc PR .50 . H
H1B .1818(11) .4476(8) -.226(4) .028 Uiso calc PR .50 . H
H1C .083(2) .4374(6) -.158(3) .028 Uiso calc PR .50 . H
N4 .14829(14) .0015(2) -.2500 .0163(4) Uani d S 1 . N
N2 .22605(10) .21811(15) -.0541(2) .0192(3) Uani d . 1 . N
H2A .2188(6) .2891(12) .0022(15) .029 Uiso calc R 1 . H
H2B .2758(7) .2177(15) -.1000(7) .029 Uiso calc R 1 . H
H2C .2213(6) .1535(12) .0156(15) .029 Uiso calc R 1 . H
O1 .22563(13) -.0450(2) -.2500 .0276(5) Uani d S 1 . O
N3 .03976(10) .1849(2) -.0592(2) .0203(3) Uani d . 1 . N
H3A .0278(7) .2626(11) -.0157(15) .030 Uiso calc R 1 . H
H3B .0585(4) .1334(14) .0249(15) .030 Uiso calc R 1 . H
H3C -.0068(7) .1509(14) -.1058(8) .030 Uiso calc R 1 . H
O2 .08081(13) -.0713(2) -.2500 .0284(5) Uani d S 1 . O
N5 .41219(14) .0025(2) -.2500 .0193(5) Uani d S 1 . N
O4 .4150(2) -.1255(2) -.2500 .0365(5) Uani d S 1 . O
O3 .41137(9) .06827(15) -.0999(2) .0276(3) Uani d . 1 . O

loop_
_atom_type_symbol
_atom_type_description
_atom_type_scat_dispersion_real
_atom_type_scat_dispersion_imag
_atom_type_scat_source
N N 0.0061 0.0033 'International Tables Vol C Tables 4.2.6.8 and 6.1.1.4'
H H 0.0000 0.0000 'International Tables Vol C Tables 4.2.6.8 and 6.1.1.4'
O O 0.0106 0.0060 'International Tables Vol C Tables 4.2.6.8 and 6.1.1.4'
Cl Cl 0.1484 0.1585 'International Tables Vol C Tables 4.2.6.8 and 6.1.1.4'
Co Co 0.3494 0.9721 'International Tables Vol C Tables 4.2.6.8 and 6.1.1.4'

loop_
_geom_angle_atom_site_label_1
_geom_angle_atom_site_label_2
_geom_angle_atom_site_label_3
_geom_angle_site_symmetry_1
_geom_angle_site_symmetry_3
_geom_angle
_geom_angle_publ_flag
N3 Co1 N3 . 7 89.37(10) ?
N3 Co1 N4 . . 89.30(6) ?
N3 Co1 N4 7 . 89.30(6) ?
N3 Co1 N2 . . 89.39(7) ?
N3 Co1 N2 7 . 178.42(6) ?
N4 Co1 N2 . . 89.70(6) ?
N3 Co1 N2 . 7 178.42(6) ?
N3 Co1 N2 7 7 89.39(7) ?
N4 Co1 N2 . 7 89.70(6) ?
N2 Co1 N2 . 7 91.84(9) ?
N3 Co1 N1 . . 92.48(6) ?
N3 Co1 N1 7 . 92.48(6) ?
N4 Co1 N1 . . 177.50(9) ?
N2 Co1 N1 . . 88.56(6) ?
N2 Co1 N1 7 . 88.56(6) ?
Co1 N1 H1A . . 109.47(2) ?
Co1 N1 H1B . . 109.47(6) ?
H1A N1 H1B . . 109.5 ?
Co1 N1 H1C . . 109.47(4) ?
H1A N1 H1C . . 109.5 ?
H1B N1 H1C . . 109.5 ?
O2 N4 O1 . . 123.3(2) yes
O2 N4 Co1 . . 118.9(2) yes
O1 N4 Co1 . . 117.8(2) yes
Co1 N2 H2A . . 109.47(4) ?
Co1 N2 H2B . . 109.47(5) ?
H2A N2 H2B . . 109.5 ?
Co1 N2 H2C . . 109.47(4) ?
H2A N2 H2C . . 109.5 ?
H2B N2 H2C . . 109.5 ?
Co1 N3 H3A . . 109.47(4) ?
Co1 N3 H3B . . 109.47(5) ?
H3A N3 H3B . . 109.5 ?
Co1 N3 H3C . . 109.47(5) ?
H3A N3 H3C . . 109.5 ?
H3B N3 H3C . . 109.5 ?
O4 N5 O3 . . 120.35(11) yes
O4 N5 O3 . 7 120.35(11) ?
O3 N5 O3 . yes 119.3(2) ?

loop_
_geom_bond_atom_site_label_1
_geom_bond_atom_site_label_2
_geom_bond_site_symmetry_2
_geom_bond_distance
_geom_bond_publ_flag
Co1 N3 . 1.958(2) yes
Co1 N3 7 1.958(2) ?
Co1 N4 . 1.960(2) yes
Co1 N2 . 1.9691(15) yes
Co1 N2 7 1.9691(15) ?
Co1 N1 . 1.989(2) yes
N1 H1A . .94(2) ?
N1 H1B . .94(2) ?
N1 H1C . .94(2) ?
N4 O2 . 1.217(3) yes
N4 O1 . 1.224(3) yes
N2 H2A . .804(11) ?
N2 H2B . .804(11) ?
N2 H2C . .804(11) ?
N3 H3A . .832(11) ?
N3 H3B . .832(11) ?
N3 H3C . .832(11) ?
N5 O4 . 1.235(3) yes
N5 O3 . 1.256(2) yes
N5 O3 7 1.256(2) ?
